data_4301804
loop_
_publ_author_name
'Jae Il Kim'
'Hyun Young Kwak'
'Jung Hee Yoon'
'Dae Won Ryu'
'In Young Yoo'
'Namgeun Yang'
'Beong Ki Cho'
'Je-Geun Park'
'Hyosug Lee'
'Chang Seop Hong'

_publ_section_title
;
Cyanide-Bridged FeIII-MnIII Bimetallic Complexes with Dimeric and Chain
Structures Constructed from a Newly Mademer-Fe Tricyanide: Structures and
Magnetic Properties
;
_journal_name_full 'Inorganic Chemistry'
_journal_page_first 2956
_journal_page_last 2966
_journal_paper_doi 10.1021/ic802033q
_journal_volume 48
_journal_year 2009
_chemical_formula_sum 'C40 H32 Fe Mn N8 O6'
_chemical_formula_weight 831.53
_chemical_name_systematic
;
 ?
;
_space_group_IT_number 2
_symmetry_cell_setting triclinic
_symmetry_space_group_name_Hall '-P 1'
_symmetry_space_group_name_H-M 'P -1'
_atom_sites_solution_hydrogens geom
_atom_sites_solution_primary direct
_atom_sites_solution_secondary difmap
_audit_creation_method SHELXL-97
_cell_angle_alpha 71.835(7)
_cell_angle_beta 74.846(7)
_cell_angle_gamma 69.937(7)
_cell_formula_units_Z 4
_cell_length_a 13.961(3)
_cell_length_b 16.454(3)
_cell_length_c 19.703(4)
_cell_measurement_reflns_used 6757
_cell_measurement_temperature 293(2)
_cell_measurement_theta_max 20.792
_cell_measurement_theta_min 2.209
_cell_volume 3978.6(14)
_computing_cell_refinement 'SMART (Bruker, 2001)'
_computing_data_collection 'SMART (Bruker, 2001)'
_computing_data_reduction SAINT
_computing_molecular_graphics 'ORTEP-3 and local programs'
_computing_publication_material 'local programs'
_computing_structure_refinement 'SHELXL-97 (Sheldrick, 1997)'
_computing_structure_solution 'SHELXTL (Sheldrick, 2001)'
_diffrn_ambient_temperature 293(2)
_diffrn_measured_fraction_theta_full 0.981
_diffrn_measured_fraction_theta_max 0.981
_diffrn_measurement_device_type 'Bruker SMART 4K CCD area-detector'
_diffrn_measurement_method 'omega scan'
_diffrn_radiation_monochromator graphite
_diffrn_radiation_source 'fine-focus sealed tube'
_diffrn_radiation_type MoK\a
_diffrn_radiation_wavelength 0.71073
_diffrn_reflns_av_R_equivalents 0.0773
_diffrn_reflns_av_sigmaI/netI 0.1051
_diffrn_reflns_limit_h_max 18
_diffrn_reflns_limit_h_min -18
_diffrn_reflns_limit_k_max 21
_diffrn_reflns_limit_k_min -21
_diffrn_reflns_limit_l_max 26
_diffrn_reflns_limit_l_min -26
_diffrn_reflns_number 65988
_diffrn_reflns_theta_full 28.30
_diffrn_reflns_theta_max 28.30
_diffrn_reflns_theta_min 1.10
_exptl_absorpt_coefficient_mu 0.738
_exptl_absorpt_correction_T_max 0.9782
_exptl_absorpt_correction_T_min 0.8700
_exptl_absorpt_correction_type multi-scan
_exptl_absorpt_process_details SADABS
_exptl_crystal_colour brown
_exptl_crystal_density_diffrn 1.388
_exptl_crystal_density_method 'not measured'
_exptl_crystal_description plate
_exptl_crystal_F_000 1708
_exptl_crystal_size_max 0.19
_exptl_crystal_size_mid 0.10
_exptl_crystal_size_min 0.03
_platon_squeeze_details ' ?'
_refine_diff_density_max 0.511
_refine_diff_density_min -0.399
_refine_diff_density_rms 0.057
_refine_ls_extinction_method none
_refine_ls_goodness_of_fit_ref 0.879
_refine_ls_hydrogen_treatment constr
_refine_ls_matrix_type full
_refine_ls_number_parameters 1013
_refine_ls_number_reflns 19421
_refine_ls_number_restraints 0
_refine_ls_restrained_S_all 0.879
_refine_ls_R_factor_all 0.1373
_refine_ls_R_factor_gt 0.0533
_refine_ls_shift/su_max 0.001
_refine_ls_shift/su_mean 0.000
_refine_ls_structure_factor_coef Fsqd
_refine_ls_weighting_details 'calc w=1/[\s^2^(Fo^2^)+(0.0509P)^2^+0.0000P] where P=(Fo^2^+2Fc^2^)/3'
_refine_ls_weighting_scheme calc
_refine_ls_wR_factor_gt 0.1021
_refine_ls_wR_factor_ref 0.1214
_reflns_number_gt 9034
_reflns_number_total 19421
_reflns_threshold_expression >2sigma(I)
_cod_data_source_file ic802033q_si_002.cif
_cod_data_source_block squeezed
_cod_depositor_comments
;
The following automatic conversions were performed:
'_exptl_absorpt_correction_type' value 'MULTI-SCAN' changed to
'multi-scan' according to
'/home/saulius/struct/CIF-dictionaries/cif_core.dic' dictionary named
'cif_core.dic' version 2.4.1 from 2010-06-29.

Automatic conversion script
Id: cif_fix_enum 1527 2010-12-29 10:47:43Z saulius 
;
_cod_original_cell_volume 3978.4(14)
_cod_database_code 4301804

loop_
_symmetry_equiv_pos_as_xyz
'x, y, z'
'-x, -y, -z'

loop_
_atom_site_label
_atom_site_type_symbol
_atom_site_fract_x
_atom_site_fract_y
_atom_site_fract_z
_atom_site_U_iso_or_equiv
_atom_site_adp_type
_atom_site_occupancy
_atom_site_symmetry_multiplicity
_atom_site_calc_flag
_atom_site_refinement_flags
_atom_site_disorder_assembly
_atom_site_disorder_group
Fe1 Fe 0.12252(3) 0.03880(3) 0.16200(3) 0.03947(13) Uani 1 1 d . . .
C1 C -0.0185(3) 0.0830(2) 0.21008(19) 0.0504(9) Uani 1 1 d . . .
N1 N -0.1048(2) 0.1146(2) 0.23214(19) 0.0718(10) Uani 1 1 d . . .
C2 C 0.1023(3) -0.0797(2) 0.1872(2) 0.0542(9) Uani 1 1 d . . .
N2 N 0.0905(3) -0.1491(2) 0.2053(2) 0.0863(12) Uani 1 1 d . . .
C3 C 0.1237(2) 0.1614(2) 0.14939(18) 0.0410(8) Uani 1 1 d . . .
N3 N 0.1218(2) 0.23496(18) 0.13839(16) 0.0555(8) Uani 1 1 d . . .
N4 N 0.0755(2) 0.07192(16) 0.06786(15) 0.0447(7) Uani 1 1 d . . .
C4 C -0.0206(3) 0.1006(2) 0.0530(2) 0.0535(9) Uani 1 1 d . . .
H4 H -0.0767 0.1082 0.0906 0.064 Uiso 1 1 calc R . .
C5 C -0.0389(3) 0.1195(2) -0.0173(3) 0.0634(11) Uani 1 1 d . . .
H5 H -0.1065 0.1374 -0.0257 0.076 Uiso 1 1 calc R . .
C6 C 0.0410(3) 0.1118(2) -0.0733(2) 0.0659(11) Uani 1 1 d . . .
H6 H 0.0279 0.1256 -0.1201 0.079 Uiso 1 1 calc R . .
C7 C 0.1440(3) 0.0830(2) -0.0614(2) 0.0536(9) Uani 1 1 d . . .
C8 C 0.2325(3) 0.0723(3) -0.1155(2) 0.0671(11) Uani 1 1 d . . .
H8 H 0.2256 0.0853 -0.1637 0.080 Uiso 1 1 calc R . .
C9 C 0.3287(3) 0.0429(3) -0.0974(2) 0.0668(11) Uani 1 1 d . . .
H9 H 0.3867 0.0362 -0.1337 0.080 Uiso 1 1 calc R . .
C10 C 0.3419(3) 0.0225(2) -0.0253(2) 0.0520(9) Uani 1 1 d . . .
H10 H 0.4083 0.0022 -0.0144 0.062 Uiso 1 1 calc R . .
C11 C 0.2579(2) 0.0323(2) 0.0292(2) 0.0440(8) Uani 1 1 d . . .
C12 C 0.1570(2) 0.0627(2) 0.01062(19) 0.0441(8) Uani 1 1 d . . .
N5 N 0.25453(18) 0.01516(16) 0.10352(15) 0.0415(6) Uani 1 1 d . . .
C13 C 0.3371(2) 0.0018(2) 0.13443(19) 0.0448(8) Uani 1 1 d . . .
O1 O 0.42441(18) 0.00423(19) 0.10323(14) 0.0710(8) Uani 1 1 d . . .
C14 C 0.3084(2) -0.0177(2) 0.21448(19) 0.0429(8) Uani 1 1 d . . .
C15 C 0.3854(2) -0.0479(2) 0.2578(2) 0.0506(9) Uani 1 1 d . . .
H15 H 0.4542 -0.0526 0.2363 0.061 Uiso 1 1 calc R . .
C16 C 0.3588(3) -0.0700(2) 0.3309(2) 0.0548(10) Uani 1 1 d . . .
H16 H 0.4089 -0.0893 0.3601 0.066 Uiso 1 1 calc R . .
C17 C 0.2549(3) -0.0633(2) 0.3620(2) 0.0505(9) Uani 1 1 d . . .
C18 C 0.2244(3) -0.0896(3) 0.4371(2) 0.0758(12) Uani 1 1 d . . .
H18 H 0.2734 -0.1089 0.4672 0.091 Uiso 1 1 calc R . .
C19 C 0.1246(4) -0.0873(4) 0.4667(3) 0.1046(18) Uani 1 1 d . . .
H19 H 0.1056 -0.1061 0.5167 0.125 Uiso 1 1 calc R . .
C20 C 0.0506(3) -0.0565(4) 0.4218(3) 0.1002(17) Uani 1 1 d . . .
H20 H -0.0180 -0.0541 0.4425 0.120 Uiso 1 1 calc R . .
C21 C 0.0761(3) -0.0298(3) 0.3484(2) 0.0718(12) Uani 1 1 d . . .
H21 H 0.0255 -0.0099 0.3196 0.086 Uiso 1 1 calc R . .
C22 C 0.1799(2) -0.0324(2) 0.31606(19) 0.0460(8) Uani 1 1 d . . .
N6 N 0.20765(18) -0.00742(16) 0.24233(15) 0.0405(6) Uani 1 1 d . . .
Mn1 Mn 0.02232(3) 0.37988(3) 0.10844(3) 0.04442(14) Uani 1 1 d . . .
O2 O -0.02182(15) 0.36351(13) 0.03214(12) 0.0475(6) Uani 1 1 d . . .
C23 C -0.1094(2) 0.34679(19) 0.0328(2) 0.0459(9) Uani 1 1 d . . .
C24 C -0.1297(2) 0.3472(2) -0.0337(2) 0.0500(9) Uani 1 1 d . . .
C25 C -0.2183(3) 0.3308(2) -0.0375(2) 0.0648(11) Uani 1 1 d . . .
H25 H -0.2314 0.3331 -0.0820 0.078 Uiso 1 1 calc R . .
C26 C -0.2880(3) 0.3108(3) 0.0256(3) 0.0723(12) Uani 1 1 d . . .
H26 H -0.3471 0.2986 0.0231 0.087 Uiso 1 1 calc R . .
C27 C -0.2706(3) 0.3089(2) 0.0910(3) 0.0641(11) Uani 1 1 d . . .
H27 H -0.3180 0.2955 0.1327 0.077 Uiso 1 1 calc R . .
C28 C -0.1805(2) 0.3271(2) 0.0959(2) 0.0495(9) Uani 1 1 d . . .
C29 C -0.1671(3) 0.3242(2) 0.1662(2) 0.0543(10) Uani 1 1 d . . .
H29 H -0.2168 0.3081 0.2054 0.065 Uiso 1 1 calc R . .
N7 N -0.0928(2) 0.34161(17) 0.18007(16) 0.0491(7) Uani 1 1 d . . .
C30 C -0.0848(3) 0.3315(2) 0.2557(2) 0.0648(11) Uani 1 1 d . . .
H30A H -0.0414 0.2724 0.2748 0.078 Uiso 1 1 calc R . .
H30B H -0.1528 0.3395 0.2858 0.078 Uiso 1 1 calc R . .
C31 C -0.0374(3) 0.4021(3) 0.2551(2) 0.0656(11) Uani 1 1 d . . .
H31A H -0.0880 0.4604 0.2485 0.079 Uiso 1 1 calc R . .
H31B H -0.0137 0.3887 0.3005 0.079 Uiso 1 1 calc R . .
N8 N 0.0504(2) 0.40075(17) 0.19416(15) 0.0504(7) Uani 1 1 d . . .
C32 C 0.1357(3) 0.4107(2) 0.1983(2) 0.0597(10) Uani 1 1 d . . .
H32 H 0.1422 0.4147 0.2429 0.072 Uiso 1 1 calc R . .
C33 C 0.2216(3) 0.4160(2) 0.1404(2) 0.0606(10) Uani 1 1 d . . .
C34 C 0.3135(4) 0.4199(3) 0.1565(3) 0.0913(15) Uani 1 1 d . . .
H34 H 0.3166 0.4164 0.2040 0.110 Uiso 1 1 calc R . .
C35 C 0.3959(3) 0.4287(3) 0.1038(3) 0.0970(17) Uani 1 1 d . . .
H35 H 0.4554 0.4305 0.1154 0.116 Uiso 1 1 calc R . .
C36 C 0.3927(3) 0.4350(3) 0.0324(3) 0.0735(12) Uani 1 1 d . . .
H36 H 0.4503 0.4402 -0.0034 0.088 Uiso 1 1 calc R . .
C37 C 0.3042(2) 0.4336(2) 0.0142(2) 0.0531(9) Uani 1 1 d . . .
C38 C 0.2174(2) 0.4216(2) 0.0693(2) 0.0478(9) Uani 1 1 d . . .
O3 O 0.13542(15) 0.41900(13) 0.04877(12) 0.0465(6) Uani 1 1 d . . .
O4 O -0.05523(17) 0.36581(16) -0.09234(14) 0.0594(6) Uani 1 1 d . . .
C39 C -0.0657(3) 0.3593(3) -0.1609(2) 0.0734(12) Uani 1 1 d . . .
H39A H -0.0649 0.2995 -0.1572 0.110 Uiso 1 1 calc R . .
H39B H -0.0092 0.3739 -0.1973 0.110 Uiso 1 1 calc R . .
H39C H -0.1299 0.4001 -0.1740 0.110 Uiso 1 1 calc R . .
O5 O 0.29058(16) 0.44409(15) -0.05410(15) 0.0569(6) Uani 1 1 d . . .
C40 C 0.3726(3) 0.4603(3) -0.1121(2) 0.0711(11) Uani 1 1 d . . .
H40A H 0.3846 0.5151 -0.1138 0.107 Uiso 1 1 calc R . .
H40B H 0.3542 0.4649 -0.1571 0.107 Uiso 1 1 calc R . .
H40C H 0.4344 0.4120 -0.1046 0.107 Uiso 1 1 calc R . .
O6 O -0.08029(15) 0.52323(13) 0.09205(12) 0.0484(6) Uani 1 1 d . . .
Fe2 Fe 0.36539(3) 0.33082(3) 0.70821(3) 0.04463(13) Uani 1 1 d . . .
C41 C 0.2212(3) 0.3554(2) 0.7013(2) 0.0553(9) Uani 1 1 d . . .
N9 N 0.1363(2) 0.3677(2) 0.69727(19) 0.0799(10) Uani 1 1 d . . .
C42 C 0.3334(3) 0.4558(2) 0.71172(19) 0.0542(9) Uani 1 1 d . . .
N10 N 0.3170(3) 0.5293(2) 0.71135(18) 0.0741(10) Uani 1 1 d . . .
C43 C 0.3783(2) 0.2178(2) 0.68842(17) 0.0419(8) Uani 1 1 d . . .
N11 N 0.38788(19) 0.15478(19) 0.67070(16) 0.0522(7) Uani 1 1 d . . .
N12 N 0.3310(2) 0.29010(17) 0.81634(16) 0.0511(7) Uani 1 1 d . . .
C44 C 0.2402(3) 0.2925(2) 0.8596(2) 0.0565(10) Uani 1 1 d . . .
H44 H 0.1814 0.3133 0.8383 0.068 Uiso 1 1 calc R . .
C45 C 0.2276(3) 0.2655(2) 0.9350(2) 0.0589(10) Uani 1 1 d . . .
H45 H 0.1617 0.2696 0.9624 0.071 Uiso 1 1 calc R . .
C46 C 0.3106(3) 0.2336(2) 0.9684(2) 0.0668(11) Uani 1 1 d . . .
H46 H 0.3026 0.2146 1.0187 0.080 Uiso 1 1 calc R . .
C47 C 0.4118(3) 0.2292(2) 0.9248(2) 0.0594(10) Uani 1 1 d . . .
C48 C 0.5039(4) 0.1999(2) 0.9518(3) 0.0769(12) Uani 1 1 d . . .
H48 H 0.5029 0.1804 1.0016 0.092 Uiso 1 1 calc R . .
C49 C 0.5951(3) 0.1996(3) 0.9055(3) 0.0737(12) Uani 1 1 d . . .
H49 H 0.6555 0.1798 0.9249 0.088 Uiso 1 1 calc R . .
C50 C 0.6025(3) 0.2277(2) 0.8298(2) 0.0589(10) Uani 1 1 d . . .
H50 H 0.6665 0.2253 0.7998 0.071 Uiso 1 1 calc R . .
C51 C 0.5135(3) 0.2586(2) 0.8009(2) 0.0508(9) Uani 1 1 d . . .
C52 C 0.4165(2) 0.2587(2) 0.8486(2) 0.0465(8) Uani 1 1 d . . .
N13 N 0.5018(2) 0.29060(18) 0.72907(17) 0.0496(7) Uani 1 1 d . . .
C53 C 0.5813(3) 0.2904(2) 0.6723(2) 0.0511(9) Uani 1 1 d . . .
O7 O 0.67502(17) 0.26406(17) 0.67313(14) 0.0676(7) Uani 1 1 d . . .
C54 C 0.5416(2) 0.3299(2) 0.6015(2) 0.0487(9) Uani 1 1 d . . .
C55 C 0.6125(3) 0.3354(2) 0.5348(2) 0.0587(10) Uani 1 1 d . . .
H55 H 0.6831 0.3092 0.5347 0.070 Uiso 1 1 calc R . .
C56 C 0.5776(3) 0.3782(2) 0.4725(2) 0.0646(11) Uani 1 1 d . . .
H56 H 0.6236 0.3805 0.4288 0.077 Uiso 1 1 calc R . .
C57 C 0.4697(3) 0.4204(2) 0.4732(2) 0.0547(9) Uani 1 1 d . . .
C58 C 0.4288(4) 0.4710(3) 0.4106(2) 0.0754(12) Uani 1 1 d . . .
H58 H 0.4728 0.4773 0.3660 0.091 Uiso 1 1 calc R . .
C59 C 0.3266(4) 0.5107(3) 0.4141(3) 0.0820(13) Uani 1 1 d . . .
H59 H 0.3004 0.5454 0.3721 0.098 Uiso 1 1 calc R . .
C60 C 0.2606(4) 0.5003(3) 0.4797(3) 0.0797(13) Uani 1 1 d . . .
H60 H 0.1899 0.5267 0.4806 0.096 Uiso 1 1 calc R . .
C61 C 0.2947(3) 0.4529(3) 0.5432(2) 0.0708(11) Uani 1 1 d . . .
H61 H 0.2483 0.4490 0.5868 0.085 Uiso 1 1 calc R . .
C62 C 0.4017(3) 0.4096(2) 0.5420(2) 0.0530(9) Uani 1 1 d . . .
N15 N 0.4394(2) 0.36282(17) 0.60547(17) 0.0532(7) Uani 1 1 d . . .
Mn2 Mn 0.38324(4) 0.08649(3) 0.58724(3) 0.04758(14) Uani 1 1 d . . .
O8 O 0.48574(16) -0.01838(14) 0.61938(12) 0.0473(5) Uani 1 1 d . . .
C63 C 0.4821(3) -0.0697(2) 0.6868(2) 0.0481(8) Uani 1 1 d . . .
C64 C 0.5774(3) -0.1262(2) 0.7075(2) 0.0584(10) Uani 1 1 d . . .
C65 C 0.5791(4) -0.1800(3) 0.7770(3) 0.0791(13) Uani 1 1 d . . .
H65 H 0.6420 -0.2159 0.7910 0.095 Uiso 1 1 calc R . .
C66 C 0.4869(6) -0.1808(3) 0.8265(3) 0.0998(17) Uani 1 1 d . . .
H66 H 0.4887 -0.2171 0.8732 0.120 Uiso 1 1 calc R . .
C67 C 0.3949(5) -0.1288(3) 0.8064(2) 0.0876(15) Uani 1 1 d . . .
H67 H 0.3339 -0.1311 0.8392 0.105 Uiso 1 1 calc R . .
C68 C 0.3903(3) -0.0718(3) 0.7372(2) 0.0621(10) Uani 1 1 d . . .
C69 C 0.2901(3) -0.0176(3) 0.7177(3) 0.0704(12) Uani 1 1 d . . .
H69 H 0.2319 -0.0282 0.7508 0.084 Uiso 1 1 calc R . .
N16 N 0.2744(2) 0.0425(2) 0.6600(2) 0.0610(8) Uani 1 1 d . . .
C70 C 0.1686(3) 0.0927(3) 0.6444(3) 0.0876(15) Uani 1 1 d . . .
H70A H 0.1180 0.0884 0.6888 0.105 Uiso 1 1 calc R . .
H70B H 0.1514 0.0689 0.6113 0.105 Uiso 1 1 calc R . .
C71 C 0.1690(3) 0.1886(3) 0.6105(3) 0.0918(15) Uani 1 1 d . . .
H71A H 0.1092 0.2211 0.5869 0.110 Uiso 1 1 calc R . .
H71B H 0.1662 0.2172 0.6474 0.110 Uiso 1 1 calc R . .
N17 N 0.2646(2) 0.1888(2) 0.5572(2) 0.0649(9) Uani 1 1 d . . .
C72 C 0.2694(3) 0.2485(3) 0.4958(3) 0.0752(13) Uani 1 1 d . . .
H72 H 0.2078 0.2914 0.4855 0.090 Uiso 1 1 calc R . .
C73 C 0.3597(3) 0.2545(3) 0.4429(2) 0.0662(11) Uani 1 1 d . . .
C74 C 0.3477(4) 0.3205(3) 0.3750(3) 0.0863(15) Uani 1 1 d . . .
H74 H 0.2826 0.3572 0.3657 0.104 Uiso 1 1 calc R . .
C75 C 0.4345(5) 0.3274(3) 0.3251(3) 0.0998(17) Uani 1 1 d . . .
H75 H 0.4268 0.3686 0.2808 0.120 Uiso 1 1 calc R . .
C76 C 0.5322(4) 0.2773(3) 0.3364(2) 0.0826(13) Uani 1 1 d . . .
H76 H 0.5892 0.2860 0.3011 0.099 Uiso 1 1 calc R . .
C77 C 0.5454(3) 0.2138(3) 0.4006(2) 0.0582(10) Uani 1 1 d . . .
C78 C 0.4600(3) 0.2010(2) 0.4539(2) 0.0558(10) Uani 1 1 d . . .
O9 O 0.47736(16) 0.13742(15) 0.51515(12) 0.0530(6) Uani 1 1 d . . .
O10 O 0.66179(19) -0.12064(15) 0.65404(14) 0.0630(7) Uani 1 1 d . . .
C79 C 0.7613(3) -0.1711(3) 0.6712(3) 0.0947(15) Uani 1 1 d . . .
H79A H 0.7728 -0.1532 0.7097 0.142 Uiso 1 1 calc R . .
H79B H 0.8131 -0.1607 0.6292 0.142 Uiso 1 1 calc R . .
H79C H 0.7654 -0.2334 0.6863 0.142 Uiso 1 1 calc R . .
O11 O 0.6381(2) 0.16029(17) 0.41747(13) 0.0690(7) Uani 1 1 d . . .
C80 C 0.7287(3) 0.1744(3) 0.3675(2) 0.0973(16) Uani 1 1 d . . .
H80A H 0.7255 0.1695 0.3209 0.146 Uiso 1 1 calc R . .
H80B H 0.7888 0.1304 0.3846 0.146 Uiso 1 1 calc R . .
H80C H 0.7328 0.2329 0.3633 0.146 Uiso 1 1 calc R . .
O12 O 0.35232(17) 0.02462(15) 0.50680(13) 0.0575(6) Uani 1 1 d . . .

loop_
_atom_site_aniso_label
_atom_site_aniso_U_11
_atom_site_aniso_U_22
_atom_site_aniso_U_33
_atom_site_aniso_U_23
_atom_site_aniso_U_13
_atom_site_aniso_U_12
Fe1 0.0321(2) 0.0319(2) 0.0546(3) -0.0086(2) -0.0128(2) -0.00711(19)
C1 0.043(2) 0.046(2) 0.060(2) -0.0060(18) -0.0080(18) -0.0155(16)
N1 0.0409(18) 0.067(2) 0.092(3) -0.0109(18) 0.0043(17) -0.0154(16)
C2 0.054(2) 0.047(2) 0.068(3) -0.0036(19) -0.0352(19) -0.0128(17)
N2 0.122(3) 0.047(2) 0.110(3) 0.0122(19) -0.072(2) -0.039(2)
C3 0.0296(16) 0.0406(19) 0.050(2) -0.0115(16) -0.0071(14) -0.0055(14)
N3 0.0487(17) 0.0378(17) 0.076(2) -0.0128(15) -0.0091(15) -0.0098(14)
N4 0.0436(16) 0.0290(14) 0.063(2) -0.0063(13) -0.0227(15) -0.0071(12)
C4 0.0437(19) 0.0406(19) 0.076(3) -0.0106(18) -0.0241(19) -0.0056(15)
C5 0.067(3) 0.042(2) 0.090(3) -0.009(2) -0.049(3) -0.0054(18)
C6 0.082(3) 0.052(2) 0.071(3) -0.013(2) -0.037(3) -0.012(2)
C7 0.067(2) 0.043(2) 0.056(3) -0.0074(18) -0.027(2) -0.0147(18)
C8 0.081(3) 0.068(3) 0.058(3) -0.024(2) -0.015(2) -0.018(2)
C9 0.068(3) 0.073(3) 0.063(3) -0.029(2) -0.006(2) -0.016(2)
C10 0.051(2) 0.047(2) 0.055(3) -0.0185(18) -0.0089(19) -0.0047(16)
C11 0.049(2) 0.0323(17) 0.051(2) -0.0116(16) -0.0129(18) -0.0073(15)
C12 0.046(2) 0.0339(18) 0.053(2) -0.0091(16) -0.0142(18) -0.0099(15)
N5 0.0336(14) 0.0375(15) 0.0522(19) -0.0133(13) -0.0089(13) -0.0054(11)
C13 0.0349(18) 0.047(2) 0.054(2) -0.0162(17) -0.0085(17) -0.0101(15)
O1 0.0404(14) 0.114(2) 0.0637(18) -0.0307(16) -0.0039(13) -0.0242(14)
C14 0.0372(18) 0.0388(18) 0.055(2) -0.0154(16) -0.0101(16) -0.0095(14)
C15 0.0335(17) 0.055(2) 0.069(3) -0.022(2) -0.0146(18) -0.0097(15)
C16 0.051(2) 0.055(2) 0.069(3) -0.021(2) -0.028(2) -0.0093(17)
C17 0.050(2) 0.049(2) 0.056(3) -0.0145(18) -0.0141(19) -0.0143(16)
C18 0.077(3) 0.097(3) 0.060(3) -0.013(2) -0.031(2) -0.025(3)
C19 0.083(3) 0.180(6) 0.056(3) -0.015(3) -0.009(3) -0.059(4)
C20 0.062(3) 0.170(5) 0.066(3) -0.014(3) -0.008(3) -0.046(3)
C21 0.051(2) 0.112(4) 0.055(3) -0.014(2) -0.012(2) -0.032(2)
C22 0.0436(19) 0.051(2) 0.048(2) -0.0130(18) -0.0124(17) -0.0154(16)
N6 0.0353(14) 0.0371(15) 0.0513(19) -0.0124(13) -0.0109(13) -0.0092(11)
Mn1 0.0382(3) 0.0347(3) 0.0585(4) -0.0100(2) -0.0054(2) -0.0116(2)
O2 0.0389(12) 0.0457(13) 0.0602(16) -0.0136(11) -0.0047(11) -0.0174(10)
C23 0.0341(17) 0.0278(17) 0.073(3) -0.0117(17) -0.0079(18) -0.0069(13)
C24 0.0401(19) 0.0395(19) 0.069(3) -0.0112(18) -0.0070(19) -0.0132(15)
C25 0.051(2) 0.062(2) 0.084(3) -0.014(2) -0.014(2) -0.0212(19)
C26 0.052(2) 0.070(3) 0.102(4) -0.017(3) -0.015(3) -0.030(2)
C27 0.045(2) 0.055(2) 0.092(3) -0.016(2) -0.001(2) -0.0246(18)
C28 0.0376(18) 0.0356(18) 0.070(3) -0.0092(18) -0.0024(18) -0.0119(14)
C29 0.043(2) 0.0365(19) 0.071(3) -0.0059(18) 0.0049(19) -0.0130(15)
N7 0.0447(16) 0.0383(16) 0.056(2) -0.0091(14) -0.0001(14) -0.0097(13)
C30 0.059(2) 0.058(2) 0.070(3) -0.013(2) 0.001(2) -0.0186(19)
C31 0.076(3) 0.060(2) 0.060(3) -0.018(2) -0.008(2) -0.019(2)
N8 0.0535(17) 0.0377(16) 0.056(2) -0.0044(14) -0.0122(15) -0.0120(13)
C32 0.075(3) 0.048(2) 0.057(3) 0.0024(19) -0.030(2) -0.019(2)
C33 0.058(2) 0.048(2) 0.077(3) 0.005(2) -0.030(2) -0.0206(18)
C34 0.085(3) 0.110(4) 0.089(4) 0.016(3) -0.052(3) -0.048(3)
C35 0.066(3) 0.120(4) 0.119(4) 0.009(3) -0.052(3) -0.050(3)
C36 0.051(2) 0.077(3) 0.097(4) -0.003(3) -0.026(2) -0.029(2)
C37 0.042(2) 0.0358(19) 0.080(3) -0.0057(19) -0.019(2) -0.0108(15)
C38 0.0446(19) 0.0309(17) 0.068(3) -0.0012(17) -0.0247(19) -0.0099(14)
O3 0.0380(12) 0.0412(12) 0.0617(16) -0.0089(11) -0.0105(11) -0.0149(10)
O4 0.0522(14) 0.0673(17) 0.0622(18) -0.0133(14) -0.0054(13) -0.0272(12)
C39 0.066(3) 0.083(3) 0.072(3) -0.017(2) -0.010(2) -0.026(2)
O5 0.0456(14) 0.0593(15) 0.0714(19) -0.0160(13) -0.0055(13) -0.0255(12)
C40 0.050(2) 0.067(3) 0.092(3) -0.024(2) 0.007(2) -0.0227(19)
O6 0.0421(12) 0.0359(12) 0.0613(16) -0.0104(11) -0.0074(11) -0.0064(10)
Fe2 0.0360(2) 0.0395(3) 0.0582(3) -0.0166(2) -0.0068(2) -0.0074(2)
C41 0.048(2) 0.056(2) 0.057(3) -0.0158(19) -0.0019(19) -0.0120(17)
N9 0.0426(19) 0.101(3) 0.088(3) -0.020(2) -0.0093(18) -0.0146(18)
C42 0.054(2) 0.049(2) 0.054(2) -0.0135(19) -0.0024(18) -0.0122(18)
N10 0.090(2) 0.044(2) 0.077(3) -0.0202(18) 0.0021(19) -0.0137(18)
C43 0.0290(16) 0.052(2) 0.043(2) -0.0119(17) -0.0023(14) -0.0113(15)
N11 0.0423(16) 0.0541(19) 0.068(2) -0.0241(16) -0.0106(14) -0.0144(14)
N12 0.0479(17) 0.0418(16) 0.063(2) -0.0189(14) -0.0042(15) -0.0109(13)
C44 0.057(2) 0.040(2) 0.066(3) -0.0165(19) 0.004(2) -0.0141(17)
C45 0.061(2) 0.042(2) 0.058(3) -0.0130(19) 0.011(2) -0.0101(18)
C46 0.088(3) 0.040(2) 0.061(3) -0.0126(19) 0.006(2) -0.018(2)
C47 0.076(3) 0.0322(19) 0.070(3) -0.0122(19) -0.023(2) -0.0085(18)
C48 0.109(4) 0.048(2) 0.070(3) -0.009(2) -0.036(3) -0.008(2)
C49 0.071(3) 0.065(3) 0.083(4) -0.016(2) -0.031(3) -0.005(2)
C50 0.055(2) 0.054(2) 0.068(3) -0.017(2) -0.021(2) -0.0064(18)
C51 0.058(2) 0.0320(18) 0.061(3) -0.0106(17) -0.017(2) -0.0075(16)
C52 0.047(2) 0.0333(18) 0.059(3) -0.0145(17) -0.0106(18) -0.0076(15)
N13 0.0461(16) 0.0464(17) 0.059(2) -0.0152(15) -0.0080(15) -0.0146(13)
C53 0.043(2) 0.042(2) 0.067(3) -0.0175(18) -0.0026(19) -0.0124(16)
O7 0.0365(14) 0.0781(18) 0.082(2) -0.0167(15) -0.0072(13) -0.0132(12)
C54 0.0371(18) 0.0418(19) 0.070(3) -0.0199(18) -0.0042(18) -0.0129(15)
C55 0.054(2) 0.054(2) 0.068(3) -0.020(2) 0.003(2) -0.0193(18)
C56 0.075(3) 0.056(2) 0.065(3) -0.024(2) 0.003(2) -0.025(2)
C57 0.073(3) 0.041(2) 0.057(3) -0.0176(19) -0.005(2) -0.0228(19)
C58 0.105(4) 0.068(3) 0.062(3) -0.012(2) -0.014(3) -0.041(3)
C59 0.099(4) 0.072(3) 0.081(4) -0.007(3) -0.028(3) -0.031(3)
C60 0.078(3) 0.083(3) 0.076(3) -0.002(3) -0.028(3) -0.024(2)
C61 0.064(3) 0.065(3) 0.074(3) -0.006(2) -0.017(2) -0.012(2)
C62 0.065(2) 0.041(2) 0.059(3) -0.0103(18) -0.018(2) -0.0184(18)
N15 0.0529(18) 0.0418(16) 0.068(2) -0.0192(15) -0.0059(16) -0.0160(14)
Mn2 0.0388(3) 0.0487(3) 0.0591(4) -0.0170(3) -0.0094(2) -0.0130(2)
O8 0.0503(13) 0.0456(13) 0.0438(15) -0.0103(11) -0.0052(11) -0.0139(10)
C63 0.066(2) 0.0404(19) 0.047(2) -0.0148(18) -0.0090(19) -0.0236(18)
C64 0.084(3) 0.039(2) 0.057(3) -0.0150(19) -0.017(2) -0.017(2)
C65 0.125(4) 0.051(2) 0.066(3) -0.005(2) -0.036(3) -0.025(3)
C66 0.181(6) 0.067(3) 0.053(3) 0.003(3) -0.019(4) -0.055(4)
C67 0.145(5) 0.068(3) 0.054(3) -0.014(3) 0.016(3) -0.062(3)
C68 0.088(3) 0.058(2) 0.052(3) -0.021(2) 0.009(2) -0.044(2)
C69 0.070(3) 0.079(3) 0.082(3) -0.046(3) 0.021(3) -0.047(3)
N16 0.0524(19) 0.068(2) 0.076(3) -0.0352(19) 0.0046(17) -0.0299(17)
C70 0.041(2) 0.107(4) 0.134(4) -0.057(3) -0.001(2) -0.031(2)
C71 0.044(2) 0.103(4) 0.140(5) -0.062(3) -0.015(3) -0.008(2)
N17 0.0439(18) 0.063(2) 0.099(3) -0.036(2) -0.0259(19) -0.0043(15)
C72 0.069(3) 0.052(3) 0.121(4) -0.031(3) -0.058(3) 0.002(2)
C73 0.081(3) 0.053(2) 0.081(3) -0.015(2) -0.035(3) -0.024(2)
C74 0.120(4) 0.053(3) 0.104(4) -0.009(3) -0.069(4) -0.020(3)
C75 0.169(6) 0.073(3) 0.078(4) 0.000(3) -0.058(4) -0.049(4)
C76 0.126(4) 0.072(3) 0.064(3) -0.003(3) -0.035(3) -0.043(3)
C77 0.088(3) 0.057(2) 0.040(2) -0.008(2) -0.013(2) -0.037(2)
C78 0.073(3) 0.045(2) 0.062(3) -0.016(2) -0.028(2) -0.0178(19)
O9 0.0543(14) 0.0523(14) 0.0475(15) -0.0023(12) -0.0102(12) -0.0171(11)
O10 0.0630(16) 0.0505(15) 0.0722(19) -0.0132(13) -0.0229(15) -0.0054(13)
C79 0.079(3) 0.073(3) 0.135(4) -0.028(3) -0.056(3) 0.004(2)
O11 0.0791(19) 0.0716(18) 0.0504(17) -0.0051(14) 0.0017(15) -0.0326(15)
C80 0.101(4) 0.123(4) 0.063(3) -0.017(3) 0.026(3) -0.061(3)
O12 0.0550(14) 0.0637(16) 0.0612(17) -0.0233(13) -0.0121(12) -0.0173(12)

loop_
_atom_type_symbol
_atom_type_description
_atom_type_scat_dispersion_real
_atom_type_scat_dispersion_imag
_atom_type_scat_source
C C 0.0033 0.0016 'International Tables Vol C Tables 4.2.6.8 and 6.1.1.4'
H H 0.0000 0.0000 'International Tables Vol C Tables 4.2.6.8 and 6.1.1.4'
N N 0.0061 0.0033 'International Tables Vol C Tables 4.2.6.8 and 6.1.1.4'
O O 0.0106 0.0060 'International Tables Vol C Tables 4.2.6.8 and 6.1.1.4'
Mn Mn 0.3368 0.7283 'International Tables Vol C Tables 4.2.6.8 and 6.1.1.4'
Fe Fe 0.3463 0.8444 'International Tables Vol C Tables 4.2.6.8 and 6.1.1.4'

loop_
_geom_angle_atom_site_label_1
_geom_angle_atom_site_label_2
_geom_angle_atom_site_label_3
_geom_angle
_geom_angle_site_symmetry_1
_geom_angle_site_symmetry_3
_geom_angle_publ_flag
N5 Fe1 C1 170.07(12) . . ?
N5 Fe1 C2 98.81(13) . . ?
C1 Fe1 C2 88.97(14) . . ?
N5 Fe1 C3 90.21(11) . . ?
C1 Fe1 C3 82.29(13) . . ?
C2 Fe1 C3 170.72(14) . . ?
N5 Fe1 N4 82.60(11) . . ?
C1 Fe1 N4 91.01(13) . . ?
C2 Fe1 N4 92.18(12) . . ?
C3 Fe1 N4 91.12(12) . . ?
N5 Fe1 N6 82.35(11) . . ?
C1 Fe1 N6 104.26(13) . . ?
C2 Fe1 N6 87.57(11) . . ?
C3 Fe1 N6 91.52(11) . . ?
N4 Fe1 N6 164.72(11) . . ?
N1 C1 Fe1 173.2(3) . . ?
N2 C2 Fe1 176.6(3) . . ?
N3 C3 Fe1 175.9(3) . . ?
C3 N3 Mn1 144.6(2) . . ?
C4 N4 C12 117.6(3) . . ?
C4 N4 Fe1 129.9(3) . . ?
C12 N4 Fe1 112.5(2) . . ?
N4 C4 C5 121.8(4) . . ?
C6 C5 C4 120.4(3) . . ?
C5 C6 C7 120.6(4) . . ?
C12 C7 C8 118.6(3) . . ?
C12 C7 C6 116.1(4) . . ?
C8 C7 C6 125.3(4) . . ?
C9 C8 C7 120.1(4) . . ?
C8 C9 C10 121.4(4) . . ?
C11 C10 C9 120.6(3) . . ?
C10 C11 N5 129.4(3) . . ?
C10 C11 C12 118.3(3) . . ?
N5 C11 C12 112.4(3) . . ?
N4 C12 C7 123.5(3) . . ?
N4 C12 C11 115.5(3) . . ?
C7 C12 C11 121.0(3) . . ?
C13 N5 C11 124.4(3) . . ?
C13 N5 Fe1 117.0(2) . . ?
C11 N5 Fe1 117.0(2) . . ?
O1 C13 N5 127.1(3) . . ?
O1 C13 C14 122.1(3) . . ?
N5 C13 C14 110.8(3) . . ?
N6 C14 C15 122.9(3) . . ?
N6 C14 C13 116.8(3) . . ?
C15 C14 C13 120.2(3) . . ?
C16 C15 C14 119.6(3) . . ?
C15 C16 C17 119.1(3) . . ?
C18 C17 C16 121.2(3) . . ?
C18 C17 C22 119.6(3) . . ?
C16 C17 C22 119.2(3) . . ?
C19 C18 C17 121.0(4) . . ?
C18 C19 C20 119.6(4) . . ?
C21 C20 C19 121.7(4) . . ?
C20 C21 C22 119.9(4) . . ?
N6 C22 C21 120.8(3) . . ?
N6 C22 C17 120.9(3) . . ?
C21 C22 C17 118.3(3) . . ?
C14 N6 C22 118.1(3) . . ?
C14 N6 Fe1 110.5(2) . . ?
C22 N6 Fe1 131.3(2) . . ?
O3 Mn1 O2 94.75(9) . . ?
O3 Mn1 N7 173.69(11) . . ?
O2 Mn1 N7 91.53(11) . . ?
O3 Mn1 N8 91.27(11) . . ?
O2 Mn1 N8 172.94(11) . . ?
N7 Mn1 N8 82.42(12) . . ?
O3 Mn1 O6 90.34(8) . . ?
O2 Mn1 O6 91.29(9) . . ?
N7 Mn1 O6 89.01(9) . . ?
N8 Mn1 O6 85.00(9) . . ?
O3 Mn1 N3 92.82(9) . . ?
O2 Mn1 N3 93.95(10) . . ?
N7 Mn1 N3 87.26(10) . . ?
N8 Mn1 N3 89.41(11) . . ?
O6 Mn1 N3 173.64(10) . . ?
C23 O2 Mn1 128.9(2) . . ?
O2 C23 C28 123.6(3) . . ?
O2 C23 C24 118.0(3) . . ?
C28 C23 C24 118.4(3) . . ?
O4 C24 C25 124.4(4) . . ?
O4 C24 C23 114.3(3) . . ?
C25 C24 C23 121.3(3) . . ?
C24 C25 C26 119.7(4) . . ?
C27 C26 C25 120.7(4) . . ?
C26 C27 C28 120.5(4) . . ?
C23 C28 C27 119.3(4) . . ?
C23 C28 C29 123.0(3) . . ?
C27 C28 C29 117.6(3) . . ?
N7 C29 C28 125.8(3) . . ?
C29 N7 C30 120.4(3) . . ?
C29 N7 Mn1 126.4(3) . . ?
C30 N7 Mn1 113.1(2) . . ?
N7 C30 C31 107.3(3) . . ?
N8 C31 C30 106.5(3) . . ?
C32 N8 C31 122.2(3) . . ?
C32 N8 Mn1 124.9(3) . . ?
C31 N8 Mn1 112.9(2) . . ?
N8 C32 C33 125.6(4) . . ?
C38 C33 C34 119.2(4) . . ?
C38 C33 C32 122.9(3) . . ?
C34 C33 C32 117.8(4) . . ?
C35 C34 C33 120.8(4) . . ?
C34 C35 C36 120.7(4) . . ?
C37 C36 C35 120.4(4) . . ?
O5 C37 C36 125.3(4) . . ?
O5 C37 C38 114.7(3) . . ?
C36 C37 C38 119.9(4) . . ?
O3 C38 C33 123.8(3) . . ?
O3 C38 C37 117.3(3) . . ?
C33 C38 C37 118.9(3) . . ?
C38 O3 Mn1 127.4(2) . . ?
C24 O4 C39 117.5(3) . . ?
C37 O5 C40 117.6(3) . . ?
N13 Fe2 C41 170.07(14) . . ?
N13 Fe2 C43 92.69(12) . . ?
C41 Fe2 C43 82.84(13) . . ?
N13 Fe2 C42 97.71(13) . . ?
C41 Fe2 C42 87.89(14) . . ?
C43 Fe2 C42 167.54(14) . . ?
N13 Fe2 N12 81.53(12) . . ?
C41 Fe2 N12 90.10(13) . . ?
C43 Fe2 N12 96.03(12) . . ?
C42 Fe2 N12 92.29(13) . . ?
N13 Fe2 N15 82.70(12) . . ?
C41 Fe2 N15 105.72(14) . . ?
C43 Fe2 N15 85.94(12) . . ?
C42 Fe2 N15 88.58(13) . . ?
N12 Fe2 N15 164.18(11) . . ?
N9 C41 Fe2 178.2(3) . . ?
N10 C42 Fe2 177.5(3) . . ?
N11 C43 Fe2 174.2(3) . . ?
C43 N11 Mn2 151.3(3) . . ?
C44 N12 C52 117.1(3) . . ?
C44 N12 Fe2 130.3(3) . . ?
C52 N12 Fe2 112.5(2) . . ?
N12 C44 C45 123.9(4) . . ?
C46 C45 C44 120.4(4) . . ?
C45 C46 C47 118.8(4) . . ?
C48 C47 C52 118.3(4) . . ?
C48 C47 C46 125.2(4) . . ?
C52 C47 C46 116.6(3) . . ?
C49 C48 C47 120.1(4) . . ?
C48 C49 C50 123.0(4) . . ?
C51 C50 C49 118.8(4) . . ?
C50 C51 N13 128.9(4) . . ?
C50 C51 C52 119.1(4) . . ?
N13 C51 C52 112.0(3) . . ?
N12 C52 C47 123.2(3) . . ?
N12 C52 C51 116.1(3) . . ?
C47 C52 C51 120.7(3) . . ?
C53 N13 C51 124.4(3) . . ?
C53 N13 Fe2 117.7(2) . . ?
C51 N13 Fe2 117.8(2) . . ?
O7 C53 N13 128.6(4) . . ?
O7 C53 C54 120.6(3) . . ?
N13 C53 C54 110.8(3) . . ?
N15 C54 C55 123.2(3) . . ?
N15 C54 C53 116.7(3) . . ?
C55 C54 C53 119.9(3) . . ?
C56 C55 C54 119.8(4) . . ?
C55 C56 C57 119.9(4) . . ?
C58 C57 C56 122.8(4) . . ?
C58 C57 C62 119.7(4) . . ?
C56 C57 C62 117.5(4) . . ?
C59 C58 C57 120.6(4) . . ?
C58 C59 C60 120.2(5) . . ?
C61 C60 C59 122.6(4) . . ?
C60 C61 C62 119.0(4) . . ?
N15 C62 C61 120.6(4) . . ?
N15 C62 C57 121.5(3) . . ?
C61 C62 C57 117.8(4) . . ?
C54 N15 C62 117.9(3) . . ?
C54 N15 Fe2 111.1(2) . . ?
C62 N15 Fe2 131.0(2) . . ?
O9 Mn2 O8 93.53(10) . . ?
O9 Mn2 N16 174.87(13) . . ?
O8 Mn2 N16 91.59(13) . . ?
O9 Mn2 N17 92.04(13) . . ?
O8 Mn2 N17 173.66(12) . . ?
N16 Mn2 N17 82.84(15) . . ?
O9 Mn2 N11 94.18(10) . . ?
O8 Mn2 N11 94.39(10) . . ?
N16 Mn2 N11 85.59(11) . . ?
N17 Mn2 N11 88.22(11) . . ?
O9 Mn2 O12 91.31(9) . . ?
O8 Mn2 O12 91.60(9) . . ?
N16 Mn2 O12 88.38(11) . . ?
N17 Mn2 O12 85.25(11) . . ?
N11 Mn2 O12 171.61(9) . . ?
C63 O8 Mn2 125.4(2) . . ?
O8 C63 C68 124.2(3) . . ?
O8 C63 C64 117.0(3) . . ?
C68 C63 C64 118.8(4) . . ?
O10 C64 C65 125.9(4) . . ?
O10 C64 C63 114.3(3) . . ?
C65 C64 C63 119.8(4) . . ?
C64 C65 C66 120.4(5) . . ?
C67 C66 C65 120.1(5) . . ?
C66 C67 C68 121.1(5) . . ?
C67 C68 C63 119.7(4) . . ?
C67 C68 C69 119.4(4) . . ?
C63 C68 C69 120.9(4) . . ?
N16 C69 C68 126.3(4) . . ?
C69 N16 C70 122.1(4) . . ?
C69 N16 Mn2 124.5(3) . . ?
C70 N16 Mn2 113.2(3) . . ?
N16 C70 C71 106.5(3) . . ?
N17 C71 C70 108.0(3) . . ?
C72 N17 C71 123.4(4) . . ?
C72 N17 Mn2 123.9(3) . . ?
C71 N17 Mn2 112.7(3) . . ?
N17 C72 C73 126.3(4) . . ?
C78 C73 C72 123.5(4) . . ?
C78 C73 C74 118.5(4) . . ?
C72 C73 C74 118.0(4) . . ?
C75 C74 C73 117.9(5) . . ?
C74 C75 C76 123.8(5) . . ?
C75 C76 C77 119.2(5) . . ?
O11 C77 C76 124.4(4) . . ?
O11 C77 C78 115.1(3) . . ?
C76 C77 C78 120.5(4) . . ?
O9 C78 C77 117.9(3) . . ?
O9 C78 C73 122.0(4) . . ?
C77 C78 C73 120.1(4) . . ?
C78 O9 Mn2 128.8(2) . . ?
C64 O10 C79 118.2(3) . . ?
C77 O11 C80 117.8(3) . . ?

loop_
_geom_bond_atom_site_label_1
_geom_bond_atom_site_label_2
_geom_bond_distance
_geom_bond_site_symmetry_2
_geom_bond_publ_flag
Fe1 N5 1.885(2) . ?
Fe1 C1 1.943(4) . ?
Fe1 C2 1.957(4) . ?
Fe1 C3 1.960(3) . ?
Fe1 N4 1.982(3) . ?
Fe1 N6 2.027(3) . ?
C1 N1 1.161(4) . ?
C2 N2 1.141(4) . ?
C3 N3 1.152(4) . ?
N3 Mn1 2.289(3) . ?
N4 C4 1.339(4) . ?
N4 C12 1.380(4) . ?
C4 C5 1.394(5) . ?
C5 C6 1.350(5) . ?
C6 C7 1.410(5) . ?
C7 C12 1.399(5) . ?
C7 C8 1.405(5) . ?
C8 C9 1.363(5) . ?
C9 C10 1.401(5) . ?
C10 C11 1.370(4) . ?
C11 N5 1.393(4) . ?
C11 C12 1.428(4) . ?
N5 C13 1.362(4) . ?
C13 O1 1.222(3) . ?
C13 C14 1.481(5) . ?
C14 N6 1.341(4) . ?
C14 C15 1.407(4) . ?
C15 C16 1.354(5) . ?
C16 C17 1.400(4) . ?
C17 C18 1.399(5) . ?
C17 C22 1.419(4) . ?
C18 C19 1.354(5) . ?
C19 C20 1.396(6) . ?
C20 C21 1.360(5) . ?
C21 C22 1.414(4) . ?
C22 N6 1.368(4) . ?
Mn1 O3 1.883(2) . ?
Mn1 O2 1.888(2) . ?
Mn1 N7 1.981(3) . ?
Mn1 N8 1.981(3) . ?
Mn1 O6 2.273(2) . ?
O2 C23 1.338(3) . ?
C23 C28 1.401(5) . ?
C23 C24 1.409(5) . ?
C24 O4 1.371(4) . ?
C24 C25 1.377(4) . ?
C25 C26 1.390(5) . ?
C26 C27 1.360(5) . ?
C27 C28 1.422(4) . ?
C28 C29 1.430(5) . ?
C29 N7 1.278(4) . ?
N7 C30 1.475(4) . ?
C30 C31 1.519(5) . ?
C31 N8 1.475(4) . ?
N8 C32 1.281(4) . ?
C32 C33 1.429(5) . ?
C33 C38 1.391(5) . ?
C33 C34 1.426(5) . ?
C34 C35 1.348(6) . ?
C35 C36 1.390(6) . ?
C36 C37 1.382(5) . ?
C37 O5 1.357(4) . ?
C37 C38 1.424(5) . ?
C38 O3 1.327(3) . ?
O4 C39 1.435(4) . ?
O5 C40 1.423(4) . ?
Fe2 N13 1.900(3) . ?
Fe2 C41 1.945(4) . ?
Fe2 C43 1.956(4) . ?
Fe2 C42 1.969(4) . ?
Fe2 N12 2.004(3) . ?
Fe2 N15 2.015(3) . ?
C41 N9 1.152(4) . ?
C42 N10 1.149(4) . ?
C43 N11 1.150(4) . ?
N11 Mn2 2.287(3) . ?
N12 C44 1.326(4) . ?
N12 C52 1.365(4) . ?
C44 C45 1.393(5) . ?
C45 C46 1.348(5) . ?
C46 C47 1.440(5) . ?
C47 C48 1.392(5) . ?
C47 C52 1.418(5) . ?
C48 C49 1.359(6) . ?
C49 C50 1.405(5) . ?
C50 C51 1.372(4) . ?
C51 N13 1.379(4) . ?
C51 C52 1.432(5) . ?
N13 C53 1.354(4) . ?
C53 O7 1.232(4) . ?
C53 C54 1.506(5) . ?
C54 N15 1.331(4) . ?
C54 C55 1.421(5) . ?
C55 C56 1.334(5) . ?
C56 C57 1.425(5) . ?
C57 C58 1.393(5) . ?
C57 C62 1.435(5) . ?
C58 C59 1.344(6) . ?
C59 C60 1.377(6) . ?
C60 C61 1.360(5) . ?
C61 C62 1.415(5) . ?
C62 N15 1.379(4) . ?
Mn2 O9 1.866(2) . ?
Mn2 O8 1.877(2) . ?
Mn2 N16 1.964(3) . ?
Mn2 N17 1.976(3) . ?
Mn2 O12 2.324(2) . ?
O8 C63 1.332(4) . ?
C63 C68 1.405(5) . ?
C63 C64 1.415(5) . ?
C64 O10 1.367(4) . ?
C64 C65 1.380(5) . ?
C65 C66 1.399(6) . ?
C66 C67 1.356(7) . ?
C67 C68 1.395(6) . ?
C68 C69 1.454(6) . ?
C69 N16 1.264(5) . ?
N16 C70 1.483(5) . ?
C70 C71 1.511(6) . ?
C71 N17 1.466(5) . ?
N17 C72 1.302(5) . ?
C72 C73 1.421(6) . ?
C73 C78 1.405(5) . ?
C73 C74 1.444(6) . ?
C74 C75 1.359(6) . ?
C75 C76 1.365(6) . ?
C76 C77 1.375(5) . ?
C77 O11 1.349(4) . ?
C77 C78 1.396(5) . ?
C78 O9 1.342(4) . ?
O10 C79 1.419(4) . ?
O11 C80 1.426(4) . ?

loop_
_platon_squeeze_void_nr
_platon_squeeze_void_average_x
_platon_squeeze_void_average_y
_platon_squeeze_void_average_z
_platon_squeeze_void_volume
_platon_squeeze_void_count_electrons
1 0.000 0.500 0.500 451.3 99.4
